data_1566393
loop_
_publ_author_name
'Birchall, Lee'
'Truccolo, Giada'
'Jackson, Lewis'
'Shepherd, Helena Jane'

_publ_section_title
;
 Co-crystallisation as a Modular Approach to the Discovery of
 Spin-Crossover Materials
;
_journal_name_full 'Chemical Science'
_journal_paper_doi 10.1039/D1SC04956A
_journal_year 2022
_chemical_formula_moiety 'C22 H18 Fe N10, 2(F6 P), 2(C12 H10 N2)'
_chemical_formula_sum 'C46 H38 F12 Fe N14 P2'
_chemical_formula_weight 1132.69
_space_group_crystal_system triclinic
_space_group_IT_number 2
_space_group_name_Hall '-P 1'
_space_group_name_H-M_alt 'P -1'
_atom_sites_solution_hydrogens geom
_audit_creation_date 2021-08-10
_audit_creation_method
;
Olex2 1.3
(compiled 2020.11.12 svn.r5f609507 for OlexSys, GUI svn.r6272)
;
_audit_update_record
;
2021-08-11 deposited with the CCDC.	2022-02-17 downloaded from the CCDC.
;
_cell_angle_alpha 100.301(4)
_cell_angle_beta 91.468(4)
_cell_angle_gamma 93.516(4)
_cell_formula_units_Z 2
_cell_length_a 9.8578(5)
_cell_length_b 10.9457(6)
_cell_length_c 22.5606(12)
_cell_measurement_reflns_used 5505
_cell_measurement_temperature 130.00(10)
_cell_measurement_theta_max 71.8230
_cell_measurement_theta_min 3.9550
_cell_volume 2388.9(2)
_computing_cell_refinement 'CrysAlisPro 1.171.40.67a (Rigaku OD, 2019)'
_computing_data_collection 'CrysAlisPro 1.171.40.67a (Rigaku OD, 2019)'
_computing_data_reduction 'CrysAlisPro 1.171.40.67a (Rigaku OD, 2019)'
_computing_molecular_graphics 'Olex2 1.3 (Dolomanov et al., 2009)'
_computing_publication_material 'Olex2 1.3 (Dolomanov et al., 2009)'
_computing_structure_refinement 'SHELXL 2013/4 (Sheldrick, 2015)'
_diffrn_ambient_environment N~2~
_diffrn_ambient_temperature 130.00(10)
_diffrn_detector 'CCD plate'
_diffrn_detector_area_resol_mean 5.2887
_diffrn_detector_type AtlasS2
_diffrn_measured_fraction_theta_full 0.998
_diffrn_measured_fraction_theta_max 0.970
_diffrn_measurement_details
;
List of Runs (angles in degrees, time in seconds):

  # Type    Start    End  Width  t~exp~   \w     \q     \k     \f   Frames
#--------------------------------------------------------------------------
  1  \w    -92.00  -2.00   1.00    1.50    --  -41.91 125.00-180.00   90
  2  \w    -92.00  -2.00   1.00    1.50    --  -41.91 125.00 -90.00   90
  3  \w   -108.00 -29.00   1.00    1.50    --  -41.91 -38.00 120.00   79
  4  \w   -115.00 -17.00   1.00    1.50    --  -41.91 -38.00  30.00   98
  5  \w     58.00  98.00   1.00    1.50    --   41.91-125.00   0.00   40
  6  \w     40.00 123.00   1.00    6.00    --  103.72 -61.00   0.00   83
  7  \w     78.00 167.00   1.00    6.00    --  103.72  45.00   0.00   89
  8  \w     78.00 108.00   1.00    6.00    --  103.72 -94.00  30.00   30
  9  \w    140.00 166.00   1.00    6.00    --  103.72  45.00-180.00   26
 10  \w     28.00  77.00   1.00    6.00    --  103.72 -77.00 -30.00   49
 11  \w     27.00 132.00   1.00    6.00    --  103.72 -30.00-180.00  105
 12  \w     92.00 117.00   1.00    6.00    --  103.72-125.00 -30.00   25
 13  \w     41.00 103.00   1.00    6.00    --  103.72-125.00-180.00   62
 14  \w     29.00 136.00   1.00    6.00    --  103.72 -77.00-180.00  107
 15  \w     35.00  62.00   1.00    6.00    --  103.72 -94.00  30.00   27
 16  \w     36.00  63.00   1.00    6.00    --  103.72-125.00-150.00   27
 17  \w     91.00 118.00   1.00    6.00    --  103.72-125.00-150.00   27
 18  \w     84.00 118.00   1.00    6.00    --  103.72-125.00  30.00   34
 19  \w     22.00 155.00   1.00    6.00    --  103.72 -15.00   0.00  133
;
_diffrn_measurement_device 'four-circle diffractometer'
_diffrn_measurement_device_type 'SuperNova, Dual, Cu at home/near, AtlasS2'
_diffrn_measurement_method '\w scans'
_diffrn_orient_matrix_type 'CrysAlisPro convention (1999,Acta A55,543-557)'
_diffrn_orient_matrix_UB_11 -0.1448020000
_diffrn_orient_matrix_UB_12 0.0198382000
_diffrn_orient_matrix_UB_13 0.0222892000
_diffrn_orient_matrix_UB_21 0.0165385000
_diffrn_orient_matrix_UB_22 -0.0967436000
_diffrn_orient_matrix_UB_23 0.0411208000
_diffrn_orient_matrix_UB_31 0.0575138000
_diffrn_orient_matrix_UB_32 0.1039383000
_diffrn_orient_matrix_UB_33 0.0513410000
_diffrn_radiation_monochromator mirror
_diffrn_radiation_probe x-ray
_diffrn_radiation_type 'Cu K\a'
_diffrn_radiation_wavelength 1.54184
_diffrn_reflns_av_R_equivalents 0.0494
_diffrn_reflns_av_unetI/netI 0.0596
_diffrn_reflns_Laue_measured_fraction_full 0.998
_diffrn_reflns_Laue_measured_fraction_max 0.970
_diffrn_reflns_limit_h_max 12
_diffrn_reflns_limit_h_min -11
_diffrn_reflns_limit_k_max 13
_diffrn_reflns_limit_k_min -12
_diffrn_reflns_limit_l_max 27
_diffrn_reflns_limit_l_min -20
_diffrn_reflns_number 17689
_diffrn_reflns_point_group_measured_fraction_full 0.998
_diffrn_reflns_point_group_measured_fraction_max 0.970
_diffrn_reflns_theta_full 67.684
_diffrn_reflns_theta_max 72.052
_diffrn_reflns_theta_min 3.986
_diffrn_source 'micro-focus sealed X-ray tube'
_diffrn_source_type 'SuperNova (Cu) X-ray Source'
_exptl_absorpt_coefficient_mu 4.045
_exptl_absorpt_correction_T_max 1.000
_exptl_absorpt_correction_T_min 0.394
_exptl_absorpt_correction_type gaussian
_exptl_absorpt_process_details
;
CrysAlisPro 1.171.40.67a (Rigaku Oxford Diffraction, 2019)
Numerical absorption correction based on gaussian integration over
			a multifaceted crystal model
Empirical absorption correction using spherical harmonics,
 implemented in SCALE3 ABSPACK scaling algorithm.
;
_exptl_crystal_colour red
_exptl_crystal_colour_primary red
_exptl_crystal_density_diffrn 1.575
_exptl_crystal_description block
_exptl_crystal_F_000 1152
_exptl_crystal_size_max 0.276
_exptl_crystal_size_mid 0.255
_exptl_crystal_size_min 0.221
_refine_diff_density_max 1.440
_refine_diff_density_min -0.519
_refine_diff_density_rms 0.117
_refine_ls_extinction_method none
_refine_ls_goodness_of_fit_ref 1.054
_refine_ls_hydrogen_treatment constr
_refine_ls_matrix_type full
_refine_ls_number_parameters 641
_refine_ls_number_reflns 9136
_refine_ls_number_restraints 66
_refine_ls_restrained_S_all 1.051
_refine_ls_R_factor_all 0.0815
_refine_ls_R_factor_gt 0.0693
_refine_ls_shift/su_max 0.001
_refine_ls_shift/su_mean 0.000
_refine_ls_structure_factor_coef Fsqd
_refine_ls_weighting_details 'w=1/[\s^2^(Fo^2^)+(0.1178P)^2^+0.3475P] where P=(Fo^2^+2Fc^2^)/3'
_refine_ls_weighting_scheme calc
_refine_ls_wR_factor_gt 0.1744
_refine_ls_wR_factor_ref 0.1905
_reflns_Friedel_coverage 0.000
_reflns_number_gt 7539
_reflns_number_total 9136
_reflns_threshold_expression 'I > 2\s(I)'
_cod_data_source_file d1sc04956a1.cif
_cod_data_source_block ltb-100-002y_130_red1_ref
_cod_database_code 1566393
_shelxl_version_number 2013-4
_chemical_oxdiff_formula 'Fe C46 H38 P2 F12 N14'
_chemical_oxdiff_usercomment '130 K'
_shelx_space_group_comment
;
The symmetry employed for this shelxl refinement is uniquely defined
by the following loop, which should always be used as a source of
symmetry information in preference to the above space-group names.
They are only intended as comments.
;
_reflns_odcompleteness_completeness 99.91
_reflns_odcompleteness_iscentric 1
_reflns_odcompleteness_theta 66.97
_olex2_refinement_description
;
1. Fixed Uiso
 At 1.2 times of:
  All C(H) groups, All N(H) groups
2. Restrained distances
 N11A-C23A \\sim N11B-C24B
 with sigma of 0.02
 N11A-C24A \\sim N11B-C23B
 with sigma of 0.02
 N12A-C33A \\sim N12B-C34B
 with sigma of 0.02
 N12A-C34A \\sim N12B-C33B
 with sigma of 0.02
 C27A-C25A \\sim C27B-C26B
 with sigma of 0.02
 C27A-C26A \\sim C27B-C25B
 with sigma of 0.02
 C27A-C28A \\sim C27B-C28B
 with sigma of 0.02
 C23A-C25A \\sim C24B-C26B
 with sigma of 0.02
 C33A-C31A \\sim C34B-C32B
 with sigma of 0.02
 C34A-C32A \\sim C33B-C31B
 with sigma of 0.02
 C32A-C30A \\sim C31B-C30B
 with sigma of 0.02
 C24A-C26A \\sim C23B-C25B
 with sigma of 0.02
 C30A-C31A \\sim C30B-C32B
 with sigma of 0.02
 C30A-C29A \\sim C30B-C29B
 with sigma of 0.02
 C28A-C29A \\sim C28B-C29B
 with sigma of 0.02
 N11A-C25A \\sim N11B-C26B
 with sigma of 0.04
 N11A-C26A \\sim N11B-C25B
 with sigma of 0.04
 N12A-C32A \\sim N12B-C31B
 with sigma of 0.04
 N12A-C31A \\sim N12B-C32B
 with sigma of 0.04
 C27A-C23A \\sim C27B-C24B
 with sigma of 0.04
 C27A-C24A \\sim C27B-C23B
 with sigma of 0.04
 C27A-C29A \\sim C27B-C29B
 with sigma of 0.04
 C23A-C24A \\sim C24B-C23B
 with sigma of 0.04
 C25A-C26A \\sim C26B-C25B
 with sigma of 0.04
 C25A-C28A \\sim C26B-C28B
 with sigma of 0.04
 C33A-C34A \\sim C34B-C33B
 with sigma of 0.04
 C33A-C30A \\sim C34B-C30B
 with sigma of 0.04
 C34A-C30A \\sim C33B-C30B
 with sigma of 0.04
 C32A-C31A \\sim C31B-C32B
 with sigma of 0.04
 C32A-C29A \\sim C31B-C29B
 with sigma of 0.04
 C30A-C28A \\sim C30B-C28B
 with sigma of 0.04
 C26A-C28A \\sim C25B-C28B
 with sigma of 0.04
 C31A-C29A \\sim C32B-C29B
 with sigma of 0.04
 N11B-C23B \\sim N11B-C24B
 with sigma of 0.02
 C33B-C31B \\sim C34B-C32B
 with sigma of 0.02
 C27B-C25B \\sim C27B-C26B
 with sigma of 0.02
 C30B-C32B \\sim C31B-C30B
 with sigma of 0.02
 N12B-C33B \\sim N12B-C34B
 with sigma of 0.02
 C25B-C23B \\sim C26B-C24B
 with sigma of 0.02
3. Restrained planarity
 C26B, C27B, C25B, C23B, N11B, C24B
 with sigma of 0.1
 C27B, C25B, C23B, N11B, C24B, C26B
 with sigma of 0.001
 C34B, N12B, C33B, C31B, C30B, C32B
 with sigma of 0.001
4. Uiso/Uaniso restraints and constraints
Uanis(C28A) = Uanis(N11A) = Uanis(C23A) = Uanis(C24A) = Uanis(C25A) =
Uanis(C26A) = Uanis(C27A) = Uanis(C29A) = Uanis(C30A) = Uanis(C32A) =
Uanis(C31A) = Uanis(C34A) = Uanis(C33A) = Uanis(N12A) = Uanis(C28B) =
Uanis(C26B) = Uanis(C25B) = Uanis(C27B) = Uanis(C24B) = Uanis(C23B) =
Uanis(C29B) = Uanis(N11B) = Uanis(C30B) = Uanis(C31B) = Uanis(C32B) =
Uanis(C33B) = Uanis(C34B) = Uanis(N12B)
5. Others
 Sof(C29B)=Sof(H29B)=Sof(N11B)=Sof(C24B)=Sof(H24B)=Sof(C23B)=Sof(H23B)=
 Sof(C26B)=Sof(H26B)=Sof(C25B)=Sof(H25B)=Sof(C27B)=Sof(C28B)=Sof(H28B)=
 Sof(C30B)=Sof(C31B)=Sof(H31B)=Sof(C32B)=Sof(H32B)=Sof(C33B)=Sof(H33B)=
 Sof(C34B)=Sof(H34B)=Sof(N12B)=1-FVAR(1)
 Sof(N11A)=Sof(N12A)=Sof(C27A)=Sof(C23A)=Sof(H23A)=Sof(C25A)=Sof(H25A)=
 Sof(C33A)=Sof(H33A)=Sof(C34A)=Sof(H34A)=Sof(C32A)=Sof(H32A)=Sof(C24A)=
 Sof(H24A)=Sof(C30A)=Sof(C26A)=Sof(H26A)=Sof(C31A)=Sof(H31A)=Sof(C28A)=
 Sof(H28A)=Sof(C29A)=Sof(H29A)=FVAR(1)
6.a Aromatic/amide H refined with riding coordinates:
 N10(H10), N5(H5), N6(H6), N1(H1), C7(H7), C16(H16), C6(H6a), C2(H2), C22(H22),
  C12(H12), C43(H43), C13(H13), C18(H18), C41(H41), C21(H21), C1(H1a),
 C10(H10a), C40(H40), C5(H5a), C45(H45), C46(H46), C17(H17), C44(H44), C38(H38),
  C36(H36), C37(H37), C23A(H23A), C11(H11), C25A(H25A), C33A(H33A), C34A(H34A),
 C32A(H32A), C24A(H24A), C35(H35), C26A(H26A), C31A(H31A), C28A(H28A),
 C29A(H29A), C29B(H29B), C24B(H24B), C23B(H23B), C26B(H26B), C25B(H25B),
 C28B(H28B), C31B(H31B), C32B(H32B), C33B(H33B), C34B(H34B)
;
_olex2_submission_special_instructions 'No special instructions were received'
_oxdiff_exptl_absorpt_empirical_details
;
Empirical correction (ABSPACK) includes:
- Absorption correction using spherical harmonics
- Frame scaling
;
_oxdiff_exptl_absorpt_empirical_full_max 1.343
_oxdiff_exptl_absorpt_empirical_full_min 0.731

loop_
_space_group_symop_operation_xyz
'x, y, z'
'-x, -y, -z'

loop_
_atom_site_label
_atom_site_type_symbol
_atom_site_fract_x
_atom_site_fract_y
_atom_site_fract_z
_atom_site_U_iso_or_equiv
_atom_site_adp_type
_atom_site_occupancy
_atom_site_site_symmetry_order
_atom_site_calc_flag
_atom_site_refinement_flags_posn
_atom_site_refinement_flags_adp
_atom_site_refinement_flags_occupancy
_atom_site_disorder_assembly
_atom_site_disorder_group
Fe1 Fe 0.28488(5) 0.50628(4) 0.25763(2) 0.02680(16) Uani 1 1 d . . . . .
P2 P 0.19565(9) 0.93594(8) 0.61766(4) 0.0343(2) Uani 1 1 d . . . . .
P1 P 0.26525(10) 0.84548(9) 0.05184(5) 0.0416(2) Uani 1 1 d . . . . .
F5 F 0.1512(3) 0.7438(2) 0.06291(12) 0.0529(6) Uani 1 1 d . . . . .
F12 F 0.2738(3) 0.8519(3) 0.56626(11) 0.0578(7) Uani 1 1 d . . . . .
F2 F 0.3806(3) 0.9463(2) 0.03998(14) 0.0622(7) Uani 1 1 d . . . . .
N8 N 0.3638(3) 0.4098(2) 0.18829(12) 0.0288(6) Uani 1 1 d . . . . .
F9 F 0.1171(3) 1.0208(2) 0.66943(11) 0.0557(6) Uani 1 1 d . . . . .
N7 N 0.1616(3) 0.3503(2) 0.24573(12) 0.0308(6) Uani 1 1 d . . . . .
N10 N 0.4926(3) 0.7351(3) 0.26902(13) 0.0328(6) Uani 1 1 d . . . . .
H10 H 0.4597 0.7824 0.2991 0.039 Uiso 1 1 calc R U . . .
N5 N 0.4868(3) 0.3641(3) 0.32344(13) 0.0331(6) Uani 1 1 d . . . . .
H5 H 0.5231 0.3224 0.2926 0.040 Uiso 1 1 calc R U . . .
N9 N 0.4366(3) 0.6228(2) 0.24284(12) 0.0284(5) Uani 1 1 d . . . . .
N4 N 0.3938(3) 0.4470(2) 0.32035(12) 0.0294(6) Uani 1 1 d . . . . .
N3 N 0.2161(3) 0.6023(2) 0.32962(12) 0.0288(6) Uani 1 1 d . . . . .
F11 F 0.1181(3) 0.9943(3) 0.56743(12) 0.0635(7) Uani 1 1 d . . . . .
F3 F 0.2439(3) 0.7974(3) -0.01838(13) 0.0727(9) Uani 1 1 d . . . . .
N6 N 0.0591(3) 0.3012(3) 0.27334(12) 0.0318(6) Uani 1 1 d . . . . .
H6 H 0.0179 0.3407 0.3033 0.038 Uiso 1 1 calc R U . . .
N11A N 0.8425(5) 0.5567(4) -0.0653(2) 0.0394(3) Uani 0.814(4) 1 d D . P A 1
F1 F 0.1528(3) 0.9441(3) 0.04958(18) 0.0762(9) Uani 1 1 d . . . . .
N2 N 0.1485(3) 0.6017(2) 0.22228(12) 0.0300(6) Uani 1 1 d . . . . .
F4 F 0.3795(3) 0.7507(3) 0.05508(19) 0.0790(10) Uani 1 1 d . . . . .
N14 N 0.8884(3) 0.4528(3) 0.34892(14) 0.0376(7) Uani 1 1 d . . . . .
N1 N 0.1004(3) 0.6133(3) 0.16766(12) 0.0335(6) Uani 1 1 d . . . . .
H1 H 0.1229 0.5692 0.1344 0.040 Uiso 1 1 calc R U . . .
N13 N 0.6321(3) 1.0936(3) 0.65086(15) 0.0385(7) Uani 1 1 d . . . . .
F6 F 0.2850(4) 0.8979(4) 0.12224(14) 0.0822(10) Uani 1 1 d . . . . .
N12A N 0.6018(4) 1.2209(4) 0.22839(18) 0.0394(3) Uani 0.814(4) 1 d D . P A 1
F10 F 0.3117(3) 1.0443(3) 0.62197(16) 0.0757(9) Uani 1 1 d . . . . .
C15 C 0.3101(4) 0.2932(3) 0.16638(15) 0.0316(7) Uani 1 1 d . . . . .
C14 C 0.1976(4) 0.2589(3) 0.20144(15) 0.0310(7) Uani 1 1 d . . . . .
C20 C 0.5182(3) 0.5798(3) 0.19797(14) 0.0306(7) Uani 1 1 d . . . . .
C42 C 0.7786(4) 0.6423(3) 0.43143(16) 0.0334(7) Uani 1 1 d . . . . .
C4 C 0.1250(3) 0.6866(3) 0.32501(15) 0.0299(6) Uani 1 1 d . . . . .
F8 F 0.2691(4) 0.8768(3) 0.66734(13) 0.0827(11) Uani 1 1 d . . . . .
C9 C 0.3646(4) 0.4927(3) 0.37789(15) 0.0316(7) Uani 1 1 d . . . . .
F7 F 0.0739(4) 0.8312(3) 0.61241(17) 0.0762(9) Uani 1 1 d . . . . .
C19 C 0.4741(4) 0.4560(3) 0.16419(15) 0.0321(7) Uani 1 1 d . . . . .
C7 C 0.2228(4) 0.6595(3) 0.43680(15) 0.0329(7) Uani 1 1 d . . . . .
H7 H 0.2565 0.6495 0.4744 0.040 Uiso 1 1 calc R U . . .
C3 C 0.0871(3) 0.6855(3) 0.26214(15) 0.0313(7) Uani 1 1 d . . . . .
C16 C 0.3656(4) 0.2202(3) 0.11703(15) 0.0340(7) Uani 1 1 d . . . . .
H16 H 0.3284 0.1402 0.1019 0.041 Uiso 1 1 calc R U . . .
C6 C 0.1277(4) 0.7466(3) 0.43192(15) 0.0341(7) Uani 1 1 d . . . . .
H6A H 0.0977 0.7954 0.4666 0.041 Uiso 1 1 calc R U . . .
C8 C 0.2663(3) 0.5876(3) 0.38430(14) 0.0299(6) Uani 1 1 d . . . . .
C2 C -0.0001(4) 0.7522(3) 0.23203(16) 0.0366(7) Uani 1 1 d . . . . .
H2 H -0.0540 0.8153 0.2488 0.044 Uiso 1 1 calc R U . . .
C22 C 0.6064(4) 0.7631(3) 0.24199(16) 0.0366(7) Uani 1 1 d . . . . .
H22 H 0.6619 0.8361 0.2524 0.044 Uiso 1 1 calc R U . . .
C12 C 0.0292(4) 0.1809(3) 0.24778(16) 0.0354(7) Uani 1 1 d . . . . .
H12 H -0.0388 0.1281 0.2592 0.043 Uiso 1 1 calc R U . . .
C43 C 0.8497(4) 0.5497(3) 0.45062(16) 0.0362(7) Uani 1 1 d . . . . .
H43 H 0.8624 0.5492 0.4916 0.043 Uiso 1 1 calc R U . . .
C13 C 0.1167(4) 0.1503(3) 0.20194(15) 0.0346(7) Uani 1 1 d . . . . .
H13 H 0.1211 0.0736 0.1767 0.042 Uiso 1 1 calc R U . . .
C18 C 0.5350(4) 0.3874(3) 0.11514(15) 0.0351(7) Uani 1 1 d . . . . .
H18 H 0.6121 0.4196 0.0989 0.042 Uiso 1 1 calc R U . . .
C39 C 0.7225(4) 0.8919(3) 0.57085(16) 0.0348(7) Uani 1 1 d . . . . .
C41 C 0.7303(4) 0.7487(3) 0.47244(17) 0.0363(7) Uani 1 1 d . . . . .
H41 H 0.6679 0.7961 0.4568 0.044 Uiso 1 1 calc R U . . .
C21 C 0.6277(4) 0.6653(3) 0.19604(16) 0.0368(7) Uani 1 1 d . . . . .
H21 H 0.6991 0.6582 0.1697 0.044 Uiso 1 1 calc R U . . .
C1 C 0.0121(4) 0.7032(3) 0.17175(16) 0.0363(7) Uani 1 1 d . . . . .
H1A H -0.0329 0.7279 0.1396 0.044 Uiso 1 1 calc R U . . .
C10 C 0.4398(4) 0.4358(3) 0.41736(16) 0.0350(7) Uani 1 1 d . . . . .
H10A H 0.4385 0.4497 0.4592 0.042 Uiso 1 1 calc R U . . .
C40 C 0.7688(4) 0.7831(3) 0.53023(16) 0.0372(8) Uani 1 1 d . . . . .
H40 H 0.8296 0.7347 0.5462 0.045 Uiso 1 1 calc R U . . .
C5 C 0.0776(4) 0.7610(3) 0.37607(16) 0.0338(7) Uani 1 1 d . . . . .
H5A H 0.0140 0.8188 0.3725 0.041 Uiso 1 1 calc R U . . .
C45 C 0.9016(4) 0.4582(3) 0.40836(17) 0.0392(8) Uani 1 1 d . . . . .
H45 H 0.9483 0.3969 0.4222 0.047 Uiso 1 1 calc R U . . .
C27A C 0.7630(5) 0.7426(4) 0.0273(2) 0.0394(3) Uani 0.814(4) 1 d D . P A 1
C46 C 0.8144(4) 0.5389(3) 0.33054(16) 0.0376(8) Uani 1 1 d . . . . .
H46 H 0.8006 0.5354 0.2893 0.045 Uiso 1 1 calc R U . . .
C17 C 0.4769(4) 0.2691(3) 0.09116(15) 0.0363(8) Uani 1 1 d . . . . .
H17 H 0.5134 0.2228 0.0574 0.044 Uiso 1 1 calc R U . . .
C44 C 0.7573(4) 0.6326(3) 0.36949(16) 0.0362(7) Uani 1 1 d . . . . .
H44 H 0.7051 0.6887 0.3544 0.043 Uiso 1 1 calc R U . . .
C38 C 0.6507(4) 0.9815(3) 0.55014(17) 0.0370(7) Uani 1 1 d . . . . .
H38 H 0.6333 0.9767 0.5091 0.044 Uiso 1 1 calc R U . . .
C36 C 0.6050(4) 1.0786(3) 0.59153(17) 0.0379(8) Uani 1 1 d . . . . .
H36 H 0.5529 1.1360 0.5773 0.045 Uiso 1 1 calc R U . . .
C37 C 0.7511(4) 0.9079(4) 0.63244(18) 0.0428(8) Uani 1 1 d . . . . .
H37 H 0.8006 0.8505 0.6481 0.051 Uiso 1 1 calc R U . . .
C23A C 0.9124(5) 0.6682(4) -0.0512(2) 0.0394(3) Uani 0.814(4) 1 d D . P A 1
H23A H 0.9889 0.6828 -0.0729 0.047 Uiso 0.814(4) 1 calc R U P A 1
C11 C 0.5163(4) 0.3544(3) 0.38060(16) 0.0364(7) Uani 1 1 d . . . . .
H11 H 0.5774 0.3021 0.3932 0.044 Uiso 1 1 calc R U . . .
C25A C 0.8760(5) 0.7627(4) -0.0057(2) 0.0394(3) Uani 0.814(4) 1 d D . P A 1
H25A H 0.9270 0.8385 0.0024 0.047 Uiso 0.814(4) 1 calc R U P A 1
C33A C 0.7134(5) 1.2484(4) 0.2000(2) 0.0394(3) Uani 0.814(4) 1 d D . P A 1
H33A H 0.7560 1.3278 0.2106 0.047 Uiso 0.814(4) 1 calc R U P A 1
C34A C 0.5402(5) 1.1068(4) 0.2130(2) 0.0394(3) Uani 0.814(4) 1 d D . P A 1
H34A H 0.4621 1.0863 0.2324 0.047 Uiso 0.814(4) 1 calc R U P A 1
C32A C 0.5908(5) 1.0185(4) 0.1686(2) 0.0394(3) Uani 0.814(4) 1 d D . P A 1
H32A H 0.5454 0.9402 0.1587 0.047 Uiso 0.814(4) 1 calc R U P A 1
C24A C 0.7357(5) 0.5365(5) -0.0326(2) 0.0394(3) Uani 0.814(4) 1 d D . P A 1
H24A H 0.6876 0.4592 -0.0412 0.047 Uiso 0.814(4) 1 calc R U P A 1
C30A C 0.7073(5) 1.0442(4) 0.1387(2) 0.0394(3) Uani 0.814(4) 1 d D . P A 1
C35 C 0.7054(4) 1.0098(4) 0.67052(17) 0.0414(8) Uani 1 1 d . . . . .
H35 H 0.7270 1.0200 0.7116 0.050 Uiso 1 1 calc R U . . .
C26A C 0.6928(5) 0.6256(4) 0.0137(2) 0.0394(3) Uani 0.814(4) 1 d D . P A 1
H26A H 0.6178 0.6075 0.0356 0.047 Uiso 0.814(4) 1 calc R U P A 1
C31A C 0.7697(5) 1.1630(4) 0.1547(2) 0.0394(3) Uani 0.814(4) 1 d D . P A 1
H31A H 0.8476 1.1858 0.1358 0.047 Uiso 0.814(4) 1 calc R U P A 1
C28A C 0.7100(5) 0.8361(4) 0.0738(2) 0.0394(3) Uani 0.814(4) 1 d D . P A 1
H28A H 0.6312 0.8132 0.0921 0.047 Uiso 0.814(4) 1 calc R U P A 1
C29A C 0.7655(5) 0.9525(4) 0.0926(2) 0.0394(3) Uani 0.814(4) 1 d D . P A 1
H29A H 0.8453 0.9761 0.0752 0.047 Uiso 0.814(4) 1 calc R U P A 1
C29B C 0.6795(19) 0.8983(16) 0.0974(8) 0.0394(3) Uani 0.186(4) 1 d D . P A 2
H29B H 0.6080 0.8374 0.0904 0.047 Uiso 0.186(4) 1 calc R U P A 2
N11B N 0.8473(15) 0.5470(15) -0.0635(7) 0.0394(3) Uani 0.186(4) 1 d D . P A 2
C24B C 0.7520(16) 0.5451(16) -0.0226(6) 0.0394(3) Uani 0.186(4) 1 d D . P A 2
H24B H 0.6992 0.4715 -0.0232 0.047 Uiso 0.186(4) 1 calc R U P A 2
C23B C 0.9241(10) 0.6498(11) -0.0641(4) 0.0394(3) Uani 0.186(4) 1 d D . P A 2
H23B H 0.9903 0.6506 -0.0927 0.047 Uiso 0.186(4) 1 calc R U P A 2
C26B C 0.7278(14) 0.6491(13) 0.0211(6) 0.0394(3) Uani 0.186(4) 1 d D . P A 2
H26B H 0.6606 0.6451 0.0490 0.047 Uiso 0.186(4) 1 calc R U P A 2
C25B C 0.9066(7) 0.7577(9) -0.0221(3) 0.0394(3) Uani 0.186(4) 1 d D . P A 2
H25B H 0.9614 0.8295 -0.0230 0.047 Uiso 0.186(4) 1 calc R U P A 2
C27B C 0.8079(9) 0.7589(10) 0.0212(4) 0.0394(3) Uani 0.186(4) 1 d D . P A 2
C28B C 0.7913(19) 0.8757(15) 0.0646(8) 0.0394(3) Uani 0.186(4) 1 d D . P A 2
H28B H 0.8623 0.9371 0.0697 0.047 Uiso 0.186(4) 1 calc R U P A 2
C30B C 0.6593(15) 1.0091(13) 0.1428(6) 0.0394(3) Uani 0.186(4) 1 d D . P A 2
C31B C 0.7421(16) 1.1172(13) 0.1496(6) 0.0394(3) Uani 0.186(4) 1 d D . P A 2
H31B H 0.8162 1.1176 0.1249 0.047 Uiso 0.186(4) 1 calc R U P A 2
C32B C 0.5503(16) 1.0142(13) 0.1810(5) 0.0394(3) Uani 0.186(4) 1 d D . P A 2
H32B H 0.4876 0.9470 0.1805 0.047 Uiso 0.186(4) 1 calc R U P A 2
C33B C 0.7238(11) 1.2258(11) 0.1905(4) 0.0394(3) Uani 0.186(4) 1 d D . P A 2
H33B H 0.7853 1.2942 0.1917 0.047 Uiso 0.186(4) 1 calc R U P A 2
C34B C 0.5419(11) 1.1292(10) 0.2206(4) 0.0394(3) Uani 0.186(4) 1 d D . P A 2
H34B H 0.4688 1.1319 0.2459 0.047 Uiso 0.186(4) 1 calc R U P A 2
N12B N 0.6216(8) 1.2348(9) 0.2276(3) 0.0394(3) Uani 0.186(4) 1 d D . P A 2

loop_
_atom_site_aniso_label
_atom_site_aniso_U_11
_atom_site_aniso_U_22
_atom_site_aniso_U_33
_atom_site_aniso_U_23
_atom_site_aniso_U_13
_atom_site_aniso_U_12
Fe1 0.0316(3) 0.0233(3) 0.0243(3) -0.00062(18) 0.00366(19) 0.00624(19)
P2 0.0411(5) 0.0304(4) 0.0312(4) 0.0023(3) 0.0053(3) 0.0083(4)
P1 0.0438(5) 0.0341(5) 0.0451(5) 0.0006(4) 0.0104(4) 0.0026(4)
F5 0.0533(14) 0.0500(13) 0.0587(15) 0.0188(11) 0.0095(11) 0.0000(11)
F12 0.0715(17) 0.0630(16) 0.0398(12) -0.0005(11) 0.0107(11) 0.0356(13)
F2 0.0601(16) 0.0436(13) 0.0783(18) -0.0007(12) 0.0172(13) -0.0057(12)
N8 0.0350(14) 0.0249(13) 0.0257(13) 0.0002(10) 0.0005(10) 0.0085(11)
F9 0.0743(17) 0.0438(13) 0.0494(13) 0.0019(10) 0.0225(12) 0.0175(12)
N7 0.0374(15) 0.0253(13) 0.0295(13) 0.0028(10) 0.0025(11) 0.0069(11)
N10 0.0377(15) 0.0245(13) 0.0340(14) -0.0012(10) 0.0009(11) 0.0043(11)
N5 0.0375(15) 0.0279(13) 0.0331(14) 0.0005(11) 0.0024(11) 0.0108(11)
N9 0.0307(14) 0.0240(12) 0.0294(13) 0.0012(10) 0.0030(10) 0.0039(10)
N4 0.0324(14) 0.0253(13) 0.0291(13) 0.0002(10) 0.0031(10) 0.0050(11)
N3 0.0340(14) 0.0239(12) 0.0265(13) -0.0020(10) 0.0045(10) 0.0030(11)
F11 0.0757(19) 0.0651(16) 0.0531(15) 0.0113(12) -0.0008(13) 0.0323(14)
F3 0.081(2) 0.083(2) 0.0463(15) -0.0014(13) 0.0131(13) -0.0234(17)
N6 0.0357(15) 0.0301(14) 0.0286(13) 0.0010(10) 0.0050(11) 0.0057(11)
N11A 0.0478(7) 0.0342(6) 0.0346(6) -0.0006(5) -0.0006(5) 0.0107(5)
F1 0.0608(17) 0.0445(14) 0.123(3) 0.0099(16) 0.0094(17) 0.0107(13)
N2 0.0346(14) 0.0258(13) 0.0282(13) -0.0002(10) 0.0045(11) 0.0053(11)
F4 0.0475(15) 0.0414(14) 0.146(3) 0.0125(16) -0.0024(17) 0.0048(12)
N14 0.0406(16) 0.0313(14) 0.0388(16) -0.0010(12) 0.0055(12) 0.0057(12)
N1 0.0399(16) 0.0348(14) 0.0244(13) -0.0002(11) 0.0032(11) 0.0083(12)
N13 0.0318(15) 0.0334(15) 0.0463(17) -0.0041(12) 0.0081(12) 0.0001(12)
F6 0.088(2) 0.095(2) 0.0542(17) -0.0064(16) 0.0067(15) -0.0176(19)
N12A 0.0478(7) 0.0342(6) 0.0346(6) -0.0006(5) -0.0006(5) 0.0107(5)
F10 0.0608(18) 0.0733(19) 0.086(2) 0.0005(16) 0.0115(15) -0.0146(15)
C15 0.0383(18) 0.0268(15) 0.0284(16) -0.0004(12) -0.0019(13) 0.0091(13)
C14 0.0371(17) 0.0270(15) 0.0278(15) 0.0000(12) -0.0013(13) 0.0077(13)
C20 0.0338(17) 0.0315(16) 0.0269(15) 0.0035(12) 0.0049(12) 0.0085(13)
C42 0.0328(17) 0.0301(16) 0.0357(17) 0.0007(13) 0.0052(13) 0.0029(13)
C4 0.0294(16) 0.0251(14) 0.0332(16) 0.0005(12) 0.0063(12) -0.0008(12)
F8 0.117(3) 0.096(2) 0.0442(14) 0.0179(14) 0.0054(15) 0.065(2)
C9 0.0368(18) 0.0292(15) 0.0262(15) -0.0001(12) 0.0008(13) -0.0022(13)
F7 0.079(2) 0.0438(14) 0.100(2) 0.0002(15) 0.0147(17) -0.0068(14)
C19 0.0351(17) 0.0323(16) 0.0300(16) 0.0059(13) 0.0040(13) 0.0088(13)
C7 0.0369(18) 0.0339(17) 0.0261(15) 0.0007(12) 0.0022(13) 0.0006(14)
C3 0.0334(17) 0.0277(15) 0.0321(16) 0.0017(12) 0.0048(13) 0.0050(13)
C16 0.047(2) 0.0273(15) 0.0259(15) -0.0015(12) 0.0016(13) 0.0116(14)
C6 0.0393(18) 0.0293(16) 0.0306(16) -0.0038(12) 0.0098(13) 0.0011(14)
C8 0.0312(16) 0.0290(15) 0.0274(15) 0.0005(12) 0.0023(12) -0.0011(13)
C2 0.0370(18) 0.0353(17) 0.0380(18) 0.0039(14) 0.0064(14) 0.0124(14)
C22 0.0398(19) 0.0302(16) 0.0391(18) 0.0039(14) 0.0012(14) 0.0035(14)
C12 0.0365(18) 0.0333(17) 0.0351(17) 0.0029(13) 0.0030(14) -0.0002(14)
C43 0.0428(19) 0.0306(16) 0.0340(17) 0.0022(13) 0.0032(14) 0.0034(14)
C13 0.0399(18) 0.0291(16) 0.0328(17) -0.0007(13) 0.0018(14) 0.0049(14)
C18 0.0390(18) 0.0390(18) 0.0279(16) 0.0039(13) 0.0084(13) 0.0091(14)
C39 0.0328(17) 0.0307(16) 0.0386(18) -0.0007(13) 0.0053(13) 0.0035(13)
C41 0.0367(18) 0.0302(16) 0.0417(19) 0.0034(14) 0.0049(14) 0.0078(14)
C21 0.0369(18) 0.0390(18) 0.0352(18) 0.0057(14) 0.0059(14) 0.0076(14)
C1 0.0358(18) 0.0375(18) 0.0368(18) 0.0071(14) 0.0015(14) 0.0114(14)
C10 0.0412(19) 0.0329(16) 0.0297(16) 0.0032(13) -0.0022(13) 0.0023(14)
C40 0.0404(19) 0.0326(17) 0.0382(18) 0.0019(14) 0.0045(14) 0.0113(14)
C5 0.0316(17) 0.0317(16) 0.0358(17) -0.0014(13) 0.0074(13) 0.0029(13)
C45 0.043(2) 0.0304(17) 0.044(2) 0.0039(14) 0.0048(15) 0.0100(15)
C27A 0.0478(7) 0.0342(6) 0.0346(6) -0.0006(5) -0.0006(5) 0.0107(5)
C46 0.044(2) 0.0329(17) 0.0338(17) 0.0001(13) 0.0043(14) 0.0007(15)
C17 0.047(2) 0.0347(17) 0.0262(16) -0.0021(13) 0.0052(14) 0.0143(15)
C44 0.0399(19) 0.0322(17) 0.0366(18) 0.0047(14) 0.0008(14) 0.0075(14)
C38 0.0372(18) 0.0332(17) 0.0386(18) 0.0007(14) 0.0016(14) 0.0041(14)
C36 0.0353(18) 0.0306(17) 0.045(2) -0.0004(14) 0.0018(14) 0.0051(14)
C37 0.051(2) 0.0367(19) 0.041(2) 0.0028(15) 0.0027(16) 0.0105(16)
C23A 0.0478(7) 0.0342(6) 0.0346(6) -0.0006(5) -0.0006(5) 0.0107(5)
C11 0.0411(19) 0.0315(16) 0.0357(18) 0.0032(13) -0.0037(14) 0.0057(14)
C25A 0.0478(7) 0.0342(6) 0.0346(6) -0.0006(5) -0.0006(5) 0.0107(5)
C33A 0.0478(7) 0.0342(6) 0.0346(6) -0.0006(5) -0.0006(5) 0.0107(5)
C34A 0.0478(7) 0.0342(6) 0.0346(6) -0.0006(5) -0.0006(5) 0.0107(5)
C32A 0.0478(7) 0.0342(6) 0.0346(6) -0.0006(5) -0.0006(5) 0.0107(5)
C24A 0.0478(7) 0.0342(6) 0.0346(6) -0.0006(5) -0.0006(5) 0.0107(5)
C30A 0.0478(7) 0.0342(6) 0.0346(6) -0.0006(5) -0.0006(5) 0.0107(5)
C35 0.046(2) 0.0403(19) 0.0358(18) 0.0002(15) 0.0054(15) -0.0008(16)
C26A 0.0478(7) 0.0342(6) 0.0346(6) -0.0006(5) -0.0006(5) 0.0107(5)
C31A 0.0478(7) 0.0342(6) 0.0346(6) -0.0006(5) -0.0006(5) 0.0107(5)
C28A 0.0478(7) 0.0342(6) 0.0346(6) -0.0006(5) -0.0006(5) 0.0107(5)
C29A 0.0478(7) 0.0342(6) 0.0346(6) -0.0006(5) -0.0006(5) 0.0107(5)
C29B 0.0478(7) 0.0342(6) 0.0346(6) -0.0006(5) -0.0006(5) 0.0107(5)
N11B 0.0478(7) 0.0342(6) 0.0346(6) -0.0006(5) -0.0006(5) 0.0107(5)
C24B 0.0478(7) 0.0342(6) 0.0346(6) -0.0006(5) -0.0006(5) 0.0107(5)
C23B 0.0478(7) 0.0342(6) 0.0346(6) -0.0006(5) -0.0006(5) 0.0107(5)
C26B 0.0478(7) 0.0342(6) 0.0346(6) -0.0006(5) -0.0006(5) 0.0107(5)
C25B 0.0478(7) 0.0342(6) 0.0346(6) -0.0006(5) -0.0006(5) 0.0107(5)
C27B 0.0478(7) 0.0342(6) 0.0346(6) -0.0006(5) -0.0006(5) 0.0107(5)
C28B 0.0478(7) 0.0342(6) 0.0346(6) -0.0006(5) -0.0006(5) 0.0107(5)
C30B 0.0478(7) 0.0342(6) 0.0346(6) -0.0006(5) -0.0006(5) 0.0107(5)
C31B 0.0478(7) 0.0342(6) 0.0346(6) -0.0006(5) -0.0006(5) 0.0107(5)
C32B 0.0478(7) 0.0342(6) 0.0346(6) -0.0006(5) -0.0006(5) 0.0107(5)
C33B 0.0478(7) 0.0342(6) 0.0346(6) -0.0006(5) -0.0006(5) 0.0107(5)
C34B 0.0478(7) 0.0342(6) 0.0346(6) -0.0006(5) -0.0006(5) 0.0107(5)
N12B 0.0478(7) 0.0342(6) 0.0346(6) -0.0006(5) -0.0006(5) 0.0107(5)

loop_
_atom_type_symbol
_atom_type_description
_atom_type_scat_dispersion_real
_atom_type_scat_dispersion_imag
_atom_type_scat_source
C C 0.0181 0.0091 'International Tables Vol C Tables 4.2.6.8 and 6.1.1.4'
H H 0.0000 0.0000 'International Tables Vol C Tables 4.2.6.8 and 6.1.1.4'
N N 0.0311 0.0180 'International Tables Vol C Tables 4.2.6.8 and 6.1.1.4'
F F 0.0727 0.0534 'International Tables Vol C Tables 4.2.6.8 and 6.1.1.4'
P P 0.2955 0.4335 'International Tables Vol C Tables 4.2.6.8 and 6.1.1.4'
Fe Fe -1.1336 3.1974 'International Tables Vol C Tables 4.2.6.8 and 6.1.1.4'

loop_
_exptl_crystal_face_index_h
_exptl_crystal_face_index_k
_exptl_crystal_face_index_l
_exptl_crystal_face_perp_dist
-5 2 9 0.0912
-1 6 -9 0.0761
2 4 9 0.1399
6 -1 -6 0.1321
6 2 2 0.0824
1 -4 -10 0.1315
-2 -5 -8 0.1357
-2 0 -13 0.1207
2 -3 13 0.1223
0 7 -2 0.0738
2 2 12 0.1523
0 -7 1 0.1384
-6 -1 2 0.1450
4 5 -4 0.0623
3 2 -13 0.1302
-2 -1 14 0.1239
-4 4 5 0.0879
6 -3 -1 0.1507
2 -6 -2 0.1474

loop_
_geom_angle_atom_site_label_1
_geom_angle_atom_site_label_2
_geom_angle_atom_site_label_3
_geom_angle
_geom_angle_site_symmetry_1
_geom_angle_site_symmetry_3
_geom_angle_publ_flag
N8 Fe1 N7 79.47(12) . . ?
N8 Fe1 N9 78.94(11) . . ?
N8 Fe1 N4 97.40(11) . . ?
N8 Fe1 N2 104.08(11) . . ?
N9 Fe1 N7 158.41(11) . . ?
N9 Fe1 N2 92.03(12) . . ?
N4 Fe1 N7 90.86(11) . . ?
N4 Fe1 N9 91.82(12) . . ?
N4 Fe1 N2 158.52(11) . . ?
N3 Fe1 N8 176.56(12) . . ?
N3 Fe1 N7 102.02(12) . . ?
N3 Fe1 N9 99.53(11) . . ?
N3 Fe1 N4 79.52(11) . . ?
N3 Fe1 N2 79.00(11) . . ?
N2 Fe1 N7 93.27(12) . . ?
F12 P2 F9 179.91(19) . . ?
F12 P2 F11 89.78(14) . . ?
F12 P2 F7 90.83(17) . . ?
F11 P2 F9 90.22(14) . . ?
F10 P2 F12 90.46(17) . . ?
F10 P2 F9 89.45(16) . . ?
F10 P2 F11 88.90(19) . . ?
F10 P2 F7 177.3(2) . . ?
F8 P2 F12 90.58(15) . . ?
F8 P2 F9 89.42(15) . . ?
F8 P2 F11 178.8(2) . . ?
F8 P2 F10 92.3(2) . . ?
F8 P2 F7 90.1(2) . . ?
F7 P2 F9 89.27(16) . . ?
F7 P2 F11 88.74(19) . . ?
F5 P1 F2 179.22(16) . . ?
F5 P1 F1 90.48(15) . . ?
F5 P1 F6 91.66(17) . . ?
F2 P1 F1 90.01(16) . . ?
F3 P1 F5 89.07(15) . . ?
F3 P1 F2 90.32(16) . . ?
F3 P1 F1 90.4(2) . . ?
F3 P1 F4 90.6(2) . . ?
F3 P1 F6 178.2(2) . . ?
F4 P1 F5 90.73(15) . . ?
F4 P1 F2 88.79(16) . . ?
F4 P1 F1 178.43(18) . . ?
F4 P1 F6 91.1(2) . . ?
F6 P1 F2 88.97(17) . . ?
F6 P1 F1 87.9(2) . . ?
C15 N8 Fe1 119.2(2) . . ?
C19 N8 Fe1 120.2(2) . . ?
C19 N8 C15 120.6(3) . . ?
N6 N7 Fe1 138.6(2) . . ?
N6 N7 C14 106.4(3) . . ?
C14 N7 Fe1 114.5(2) . . ?
N9 N10 H10 124.6 . . ?
C22 N10 H10 124.6 . . ?
C22 N10 N9 110.7(3) . . ?
N4 N5 H5 124.3 . . ?
N4 N5 C11 111.4(3) . . ?
C11 N5 H5 124.3 . . ?
N10 N9 Fe1 137.5(2) . . ?
N10 N9 C20 106.1(3) . . ?
C20 N9 Fe1 116.0(2) . . ?
N5 N4 Fe1 138.1(2) . . ?
N5 N4 C9 106.0(3) . . ?
C9 N4 Fe1 115.7(2) . . ?
C4 N3 Fe1 119.9(2) . . ?
C4 N3 C8 120.9(3) . . ?
C8 N3 Fe1 119.1(2) . . ?
N7 N6 H6 124.7 . . ?
N7 N6 C12 110.7(3) . . ?
C12 N6 H6 124.7 . . ?
C24A N11A C23A 117.5(5) . . ?
N1 N2 Fe1 138.4(2) . . ?
N1 N2 C3 106.0(3) . . ?
C3 N2 Fe1 115.4(2) . . ?
C45 N14 C46 116.4(3) . . ?
N2 N1 H1 124.5 . . ?
N2 N1 C1 111.1(3) . . ?
C1 N1 H1 124.5 . . ?
C35 N13 C36 117.6(3) . . ?
C33A N12A C34A 118.4(4) . . ?
N8 C15 C14 111.6(3) . . ?
N8 C15 C16 120.8(3) . . ?
C16 C15 C14 127.6(3) . . ?
N7 C14 C15 115.0(3) . . ?
N7 C14 C13 109.9(3) . . ?
C13 C14 C15 135.0(3) . . ?
N9 C20 C19 114.2(3) . . ?
N9 C20 C21 110.4(3) . . ?
C21 C20 C19 135.4(3) . . ?
C43 C42 C41 123.6(3) . . ?
C43 C42 C44 116.7(3) . . ?
C44 C42 C41 119.7(3) . . ?
N3 C4 C3 110.8(3) . . ?
N3 C4 C5 121.3(3) . . ?
C5 C4 C3 127.9(3) . . ?
N4 C9 C8 114.5(3) . . ?
N4 C9 C10 110.0(3) . . ?
C10 C9 C8 135.6(3) . . ?
N8 C19 C20 110.5(3) . . ?
N8 C19 C18 121.4(3) . . ?
C18 C19 C20 128.0(3) . . ?
C6 C7 H7 120.6 . . ?
C8 C7 H7 120.6 . . ?
C8 C7 C6 118.7(3) . . ?
N2 C3 C4 114.6(3) . . ?
N2 C3 C2 110.4(3) . . ?
C2 C3 C4 135.0(3) . . ?
C15 C16 H16 120.7 . . ?
C17 C16 C15 118.6(3) . . ?
C17 C16 H16 120.7 . . ?
C7 C6 H6A 119.8 . . ?
C5 C6 C7 120.5(3) . . ?
C5 C6 H6A 119.8 . . ?
N3 C8 C9 110.9(3) . . ?
N3 C8 C7 120.3(3) . . ?
C7 C8 C9 128.8(3) . . ?
C3 C2 H2 127.8 . . ?
C1 C2 C3 104.4(3) . . ?
C1 C2 H2 127.8 . . ?
N10 C22 H22 125.8 . . ?
N10 C22 C21 108.4(3) . . ?
C21 C22 H22 125.8 . . ?
N6 C12 H12 126.0 . . ?
N6 C12 C13 108.0(3) . . ?
C13 C12 H12 126.0 . . ?
C42 C43 H43 120.2 . . ?
C45 C43 C42 119.6(3) . . ?
C45 C43 H43 120.2 . . ?
C14 C13 H13 127.5 . . ?
C12 C13 C14 105.0(3) . . ?
C12 C13 H13 127.5 . . ?
C19 C18 H18 121.0 . . ?
C17 C18 C19 118.0(3) . . ?
C17 C18 H18 121.0 . . ?
C38 C39 C40 122.5(3) . . ?
C38 C39 C37 117.6(3) . . ?
C37 C39 C40 120.0(3) . . ?
C42 C41 H41 117.4 . . ?
C40 C41 C42 125.1(3) . . ?
C40 C41 H41 117.4 . . ?
C20 C21 H21 127.8 . . ?
C22 C21 C20 104.4(3) . . ?
C22 C21 H21 127.8 . . ?
N1 C1 C2 108.1(3) . . ?
N1 C1 H1A 126.0 . . ?
C2 C1 H1A 126.0 . . ?
C9 C10 H10A 127.6 . . ?
C11 C10 C9 104.8(3) . . ?
C11 C10 H10A 127.6 . . ?
C39 C40 H40 117.6 . . ?
C41 C40 C39 124.9(3) . . ?
C41 C40 H40 117.6 . . ?
C4 C5 H5A 120.8 . . ?
C6 C5 C4 118.3(3) . . ?
C6 C5 H5A 120.8 . . ?
N14 C45 C43 123.8(3) . . ?
N14 C45 H45 118.1 . . ?
C43 C45 H45 118.1 . . ?
C25A C27A C26A 117.4(4) . . ?
C25A C27A C28A 124.6(4) . . ?
C26A C27A C28A 118.0(4) . . ?
N14 C46 H46 118.2 . . ?
N14 C46 C44 123.7(3) . . ?
C44 C46 H46 118.2 . . ?
C16 C17 C18 120.6(3) . . ?
C16 C17 H17 119.7 . . ?
C18 C17 H17 119.7 . . ?
C42 C44 H44 120.2 . . ?
C46 C44 C42 119.7(3) . . ?
C46 C44 H44 120.2 . . ?
C39 C38 H38 120.4 . . ?
C39 C38 C36 119.1(4) . . ?
C36 C38 H38 120.4 . . ?
N13 C36 C38 123.2(4) . . ?
N13 C36 H36 118.4 . . ?
C38 C36 H36 118.4 . . ?
C39 C37 H37 120.2 . . ?
C35 C37 C39 119.6(4) . . ?
C35 C37 H37 120.2 . . ?
N11A C23A H23A 118.4 . . ?
N11A C23A C25A 123.2(5) . . ?
C25A C23A H23A 118.4 . . ?
N5 C11 C10 107.8(3) . . ?
N5 C11 H11 126.1 . . ?
C10 C11 H11 126.1 . . ?
C27A C25A C23A 119.3(4) . . ?
C27A C25A H25A 120.4 . . ?
C23A C25A H25A 120.4 . . ?
N12A C33A H33A 118.4 . . ?
N12A C33A C31A 123.1(4) . . ?
C31A C33A H33A 118.4 . . ?
N12A C34A H34A 119.4 . . ?
N12A C34A C32A 121.1(5) . . ?
C32A C34A H34A 119.4 . . ?
C34A C32A H32A 119.2 . . ?
C30A C32A C34A 121.6(5) . . ?
C30A C32A H32A 119.2 . . ?
N11A C24A H24A 118.5 . . ?
N11A C24A C26A 122.9(5) . . ?
C26A C24A H24A 118.5 . . ?
C32A C30A C29A 123.2(4) . . ?
C31A C30A C32A 116.8(4) . . ?
C31A C30A C29A 120.0(5) . . ?
N13 C35 C37 122.8(4) . . ?
N13 C35 H35 118.6 . . ?
C37 C35 H35 118.6 . . ?
C27A C26A H26A 120.2 . . ?
C24A C26A C27A 119.7(5) . . ?
C24A C26A H26A 120.2 . . ?
C33A C31A H31A 120.5 . . ?
C30A C31A C33A 118.9(5) . . ?
C30A C31A H31A 120.5 . . ?
C27A C28A H28A 117.2 . . ?
C29A C28A C27A 125.5(5) . . ?
C29A C28A H28A 117.2 . . ?
C30A C29A H29A 118.2 . . ?
C28A C29A C30A 123.7(5) . . ?
C28A C29A H29A 118.2 . . ?
C28B C29B H29B 116.6 . . ?
C28B C29B C30B 126.7(15) . . ?
C30B C29B H29B 116.6 . . ?
C23B N11B C24B 120.1(16) . . ?
N11B C24B H24B 118.5 . . ?
N11B C24B C26B 123.0(16) . . ?
C26B C24B H24B 118.5 . . ?
N11B C23B H23B 119.8 . . ?
N11B C23B C25B 120.5(11) . . ?
C25B C23B H23B 119.8 . . ?
C24B C26B H26B 121.1 . . ?
C27B C26B C24B 117.8(13) . . ?
C27B C26B H26B 121.1 . . ?
C23B C25B H25B 119.6 . . ?
C27B C25B C23B 120.8(9) . . ?
C27B C25B H25B 119.6 . . ?
C26B C27B C28B 123.0(11) . . ?
C25B C27B C26B 117.8(10) . . ?
C25B C27B C28B 119.2(10) . . ?
C29B C28B C27B 124.1(15) . . ?
C29B C28B H28B 117.9 . . ?
C27B C28B H28B 117.9 . . ?
C31B C30B C29B 123.3(13) . . ?
C31B C30B C32B 114.7(12) . . ?
C32B C30B C29B 121.9(13) . . ?
C30B C31B H31B 117.4 . . ?
C30B C31B C33B 125.3(13) . . ?
C33B C31B H31B 117.4 . . ?
C30B C32B H32B 122.5 . . ?
C30B C32B C34B 115.1(12) . . ?
C34B C32B H32B 122.5 . . ?
C31B C33B H33B 119.0 . . ?
N12B C33B C31B 122.1(11) . . ?
N12B C33B H33B 119.0 . . ?
C32B C34B H34B 114.6 . . ?
N12B C34B C32B 130.8(11) . . ?
N12B C34B H34B 114.6 . . ?
C33B N12B C34B 112.1(9) . . ?

loop_
_geom_bond_atom_site_label_1
_geom_bond_atom_site_label_2
_geom_bond_distance
_geom_bond_site_symmetry_2
_geom_bond_publ_flag
Fe1 N8 1.934(3) . ?
Fe1 N7 2.007(3) . ?
Fe1 N9 1.980(3) . ?
Fe1 N4 1.978(3) . ?
Fe1 N3 1.933(3) . ?
Fe1 N2 1.987(3) . ?
P2 F12 1.593(2) . ?
P2 F9 1.604(2) . ?
P2 F11 1.597(3) . ?
P2 F10 1.585(3) . ?
P2 F8 1.573(3) . ?
P2 F7 1.596(3) . ?
P1 F5 1.589(3) . ?
P1 F2 1.597(3) . ?
P1 F3 1.582(3) . ?
P1 F1 1.600(3) . ?
P1 F4 1.587(3) . ?
P1 F6 1.592(3) . ?
N8 C15 1.353(4) . ?
N8 C19 1.339(5) . ?
N7 N6 1.335(4) . ?
N7 C14 1.353(4) . ?
N10 H10 0.8600 . ?
N10 N9 1.343(4) . ?
N10 C22 1.336(5) . ?
N5 H5 0.8600 . ?
N5 N4 1.338(4) . ?
N5 C11 1.339(5) . ?
N9 C20 1.346(4) . ?
N4 C9 1.350(4) . ?
N3 C4 1.341(4) . ?
N3 C8 1.357(4) . ?
N6 H6 0.8600 . ?
N6 C12 1.351(4) . ?
N11A C23A 1.346(6) . ?
N11A C24A 1.331(6) . ?
N2 N1 1.339(4) . ?
N2 C3 1.348(4) . ?
N14 C45 1.334(5) . ?
N14 C46 1.342(5) . ?
N1 H1 0.8600 . ?
N1 C1 1.345(4) . ?
N13 C36 1.337(5) . ?
N13 C35 1.331(5) . ?
N12A C33A 1.333(6) . ?
N12A C34A 1.338(6) . ?
C15 C14 1.448(5) . ?
C15 C16 1.395(4) . ?
C14 C13 1.392(5) . ?
C20 C19 1.466(5) . ?
C20 C21 1.391(5) . ?
C42 C43 1.391(5) . ?
C42 C41 1.465(5) . ?
C42 C44 1.392(5) . ?
C4 C3 1.456(5) . ?
C4 C5 1.395(4) . ?
C9 C8 1.455(5) . ?
C9 C10 1.397(5) . ?
C19 C18 1.393(5) . ?
C7 H7 0.9300 . ?
C7 C6 1.393(5) . ?
C7 C8 1.393(4) . ?
C3 C2 1.399(5) . ?
C16 H16 0.9300 . ?
C16 C17 1.380(5) . ?
C6 H6A 0.9300 . ?
C6 C5 1.380(5) . ?
C2 H2 0.9300 . ?
C2 C1 1.381(5) . ?
C22 H22 0.9300 . ?
C22 C21 1.380(5) . ?
C12 H12 0.9300 . ?
C12 C13 1.373(5) . ?
C43 H43 0.9300 . ?
C43 C45 1.385(5) . ?
C13 H13 0.9300 . ?
C18 H18 0.9300 . ?
C18 C17 1.393(5) . ?
C39 C40 1.472(5) . ?
C39 C38 1.382(5) . ?
C39 C37 1.389(5) . ?
C41 H41 0.9300 . ?
C41 C40 1.329(5) . ?
C21 H21 0.9300 . ?
C1 H1A 0.9300 . ?
C10 H10A 0.9300 . ?
C10 C11 1.378(5) . ?
C40 H40 0.9300 . ?
C5 H5A 0.9300 . ?
C45 H45 0.9300 . ?
C27A C25A 1.383(7) . ?
C27A C26A 1.397(6) . ?
C27A C28A 1.460(6) . ?
C46 H46 0.9300 . ?
C46 C44 1.383(5) . ?
C17 H17 0.9300 . ?
C44 H44 0.9300 . ?
C38 H38 0.9300 . ?
C38 C36 1.390(5) . ?
C36 H36 0.9300 . ?
C37 H37 0.9300 . ?
C37 C35 1.387(5) . ?
C23A H23A 0.9300 . ?
C23A C25A 1.392(6) . ?
C11 H11 0.9300 . ?
C25A H25A 0.9300 . ?
C33A H33A 0.9300 . ?
C33A C31A 1.406(6) . ?
C34A H34A 0.9300 . ?
C34A C32A 1.387(6) . ?
C32A H32A 0.9300 . ?
C32A C30A 1.386(7) . ?
C24A H24A 0.9300 . ?
C24A C26A 1.389(6) . ?
C30A C31A 1.386(6) . ?
C30A C29A 1.466(6) . ?
C35 H35 0.9300 . ?
C26A H26A 0.9300 . ?
C31A H31A 0.9300 . ?
C28A H28A 0.9300 . ?
C28A C29A 1.347(6) . ?
C29A H29A 0.9300 . ?
C29B H29B 0.9300 . ?
C29B C28B 1.354(17) . ?
C29B C30B 1.468(14) . ?
N11B C24B 1.335(14) . ?
N11B C23B 1.320(14) . ?
C24B H24B 0.9300 . ?
C24B C26B 1.403(14) . ?
C23B H23B 0.9300 . ?
C23B C25B 1.398(11) . ?
C26B H26B 0.9300 . ?
C26B C27B 1.396(13) . ?
C25B H25B 0.9300 . ?
C25B C27B 1.395(10) . ?
C27B C28B 1.486(14) . ?
C28B H28B 0.9300 . ?
C30B C31B 1.378(14) . ?
C30B C32B 1.391(14) . ?
C31B H31B 0.9300 . ?
C31B C33B 1.393(13) . ?
C32B H32B 0.9300 . ?
C32B C34B 1.416(13) . ?
C33B H33B 0.9300 . ?
C33B N12B 1.324(11) . ?
C34B H34B 0.9300 . ?
C34B N12B 1.339(11) . ?

loop_
_geom_torsion_atom_site_label_1
_geom_torsion_atom_site_label_2
_geom_torsion_atom_site_label_3
_geom_torsion_atom_site_label_4
_geom_torsion
_geom_torsion_site_symmetry_1
_geom_torsion_site_symmetry_2
_geom_torsion_site_symmetry_3
_geom_torsion_site_symmetry_4
_geom_torsion_publ_flag
Fe1 N8 C15 C14 -0.9(4) . . . . ?
Fe1 N8 C15 C16 -179.0(2) . . . . ?
Fe1 N8 C19 C20 0.7(4) . . . . ?
Fe1 N8 C19 C18 178.5(3) . . . . ?
Fe1 N7 N6 C12 -170.5(3) . . . . ?
Fe1 N7 C14 C15 -5.8(4) . . . . ?
Fe1 N7 C14 C13 172.5(2) . . . . ?
Fe1 N9 C20 C19 4.6(4) . . . . ?
Fe1 N9 C20 C21 -174.2(2) . . . . ?
Fe1 N4 C9 C8 -5.7(4) . . . . ?
Fe1 N4 C9 C10 174.9(2) . . . . ?
Fe1 N3 C4 C3 3.0(4) . . . . ?
Fe1 N3 C4 C5 -177.3(2) . . . . ?
Fe1 N3 C8 C9 -2.4(4) . . . . ?
Fe1 N3 C8 C7 177.3(2) . . . . ?
Fe1 N2 N1 C1 -175.1(3) . . . . ?
Fe1 N2 C3 C4 -3.6(4) . . . . ?
Fe1 N2 C3 C2 176.3(2) . . . . ?
N8 C15 C14 N7 4.4(4) . . . . ?
N8 C15 C14 C13 -173.4(4) . . . . ?
N8 C15 C16 C17 0.3(5) . . . . ?
N8 C19 C18 C17 0.7(5) . . . . ?
N7 N6 C12 C13 0.5(4) . . . . ?
N7 C14 C13 C12 1.0(4) . . . . ?
N10 N9 C20 C19 179.3(3) . . . . ?
N10 N9 C20 C21 0.5(4) . . . . ?
N10 C22 C21 C20 0.6(4) . . . . ?
N5 N4 C9 C8 178.7(3) . . . . ?
N5 N4 C9 C10 -0.8(4) . . . . ?
N9 N10 C22 C21 -0.3(4) . . . . ?
N9 C20 C19 N8 -3.4(4) . . . . ?
N9 C20 C19 C18 179.0(3) . . . . ?
N9 C20 C21 C22 -0.6(4) . . . . ?
N4 N5 C11 C10 -0.5(4) . . . . ?
N4 C9 C8 N3 5.2(4) . . . . ?
N4 C9 C8 C7 -174.5(3) . . . . ?
N4 C9 C10 C11 0.4(4) . . . . ?
N3 C4 C3 N2 0.5(4) . . . . ?
N3 C4 C3 C2 -179.5(4) . . . . ?
N3 C4 C5 C6 0.5(5) . . . . ?
N6 N7 C14 C15 -179.0(3) . . . . ?
N6 N7 C14 C13 -0.7(4) . . . . ?
N6 C12 C13 C14 -0.9(4) . . . . ?
N11A C23A C25A C27A 0.3(7) . . . . ?
N11A C24A C26A C27A 0.3(7) . . . . ?
N2 N1 C1 C2 -0.8(4) . . . . ?
N2 C3 C2 C1 0.3(4) . . . . ?
N14 C46 C44 C42 1.5(6) . . . . ?
N1 N2 C3 C4 179.3(3) . . . . ?
N1 N2 C3 C2 -0.7(4) . . . . ?
N12A C33A C31A C30A -0.2(7) . . . . ?
N12A C34A C32A C30A 0.5(7) . . . . ?
C15 N8 C19 C20 -176.2(3) . . . . ?
C15 N8 C19 C18 1.6(5) . . . . ?
C15 C14 C13 C12 178.8(4) . . . . ?
C15 C16 C17 C18 2.1(5) . . . . ?
C14 N7 N6 C12 0.1(4) . . . . ?
C14 C15 C16 C17 -177.5(3) . . . . ?
C20 C19 C18 C17 178.1(3) . . . . ?
C42 C43 C45 N14 0.4(6) . . . . ?
C42 C41 C40 C39 178.4(4) . . . . ?
C4 N3 C8 C9 -179.1(3) . . . . ?
C4 N3 C8 C7 0.6(5) . . . . ?
C4 C3 C2 C1 -179.7(4) . . . . ?
C9 C10 C11 N5 0.1(4) . . . . ?
C19 N8 C15 C14 176.0(3) . . . . ?
C19 N8 C15 C16 -2.1(5) . . . . ?
C19 C20 C21 C22 -179.1(4) . . . . ?
C19 C18 C17 C16 -2.6(5) . . . . ?
C7 C6 C5 C4 -0.2(5) . . . . ?
C3 N2 N1 C1 1.0(4) . . . . ?
C3 C4 C5 C6 -180.0(3) . . . . ?
C3 C2 C1 N1 0.3(4) . . . . ?
C16 C15 C14 N7 -177.6(3) . . . . ?
C16 C15 C14 C13 4.6(6) . . . . ?
C6 C7 C8 N3 -0.3(5) . . . . ?
C6 C7 C8 C9 179.4(3) . . . . ?
C8 N3 C4 C3 179.7(3) . . . . ?
C8 N3 C4 C5 -0.7(5) . . . . ?
C8 C9 C10 C11 -178.8(4) . . . . ?
C8 C7 C6 C5 0.1(5) . . . . ?
C22 N10 N9 Fe1 172.8(3) . . . . ?
C22 N10 N9 C20 -0.1(4) . . . . ?
C43 C42 C41 C40 13.3(6) . . . . ?
C43 C42 C44 C46 -4.4(5) . . . . ?
C39 C38 C36 N13 3.2(6) . . . . ?
C39 C37 C35 N13 1.3(6) . . . . ?
C41 C42 C43 C45 -174.5(4) . . . . ?
C41 C42 C44 C46 173.7(3) . . . . ?
C21 C20 C19 N8 175.0(4) . . . . ?
C21 C20 C19 C18 -2.6(6) . . . . ?
C10 C9 C8 N3 -175.6(4) . . . . ?
C10 C9 C8 C7 4.7(7) . . . . ?
C40 C39 C38 C36 177.1(4) . . . . ?
C40 C39 C37 C35 -179.1(4) . . . . ?
C5 C4 C3 N2 -179.1(3) . . . . ?
C5 C4 C3 C2 1.0(7) . . . . ?
C45 N14 C46 C44 2.4(5) . . . . ?
C27A C28A C29A C30A 178.8(4) . . . . ?
C46 N14 C45 C43 -3.4(6) . . . . ?
C44 C42 C43 C45 3.5(5) . . . . ?
C44 C42 C41 C40 -164.7(4) . . . . ?
C38 C39 C40 C41 -10.9(6) . . . . ?
C38 C39 C37 C35 1.2(6) . . . . ?
C36 N13 C35 C37 -1.5(6) . . . . ?
C37 C39 C40 C41 169.4(4) . . . . ?
C37 C39 C38 C36 -3.2(6) . . . . ?
C23A N11A C24A C26A 1.5(7) . . . . ?
C11 N5 N4 Fe1 -173.4(3) . . . . ?
C11 N5 N4 C9 0.8(4) . . . . ?
C25A C27A C26A C24A -1.8(7) . . . . ?
C25A C27A C28A C29A -2.4(8) . . . . ?
C33A N12A C34A C32A 0.1(7) . . . . ?
C34A N12A C33A C31A -0.3(7) . . . . ?
C34A C32A C30A C31A -0.9(7) . . . . ?
C34A C32A C30A C29A 178.6(4) . . . . ?
C32A C30A C31A C33A 0.8(7) . . . . ?
C32A C30A C29A C28A 1.6(7) . . . . ?
C24A N11A C23A C25A -1.8(7) . . . . ?
C35 N13 C36 C38 -0.7(6) . . . . ?
C26A C27A C25A C23A 1.5(7) . . . . ?
C26A C27A C28A C29A 179.6(5) . . . . ?
C31A C30A C29A C28A -178.9(4) . . . . ?
C28A C27A C25A C23A -176.6(4) . . . . ?
C28A C27A C26A C24A 176.4(4) . . . . ?
C29A C30A C31A C33A -178.7(4) . . . . ?
C29B C30B C31B C33B 177.5(14) . . . . ?
C29B C30B C32B C34B -177.5(13) . . . . ?
N11B C24B C26B C27B 0.00(9) . . . . ?
N11B C23B C25B C27B 0.00(3) . . . . ?
C24B N11B C23B C25B 0.00(7) . . . . ?
C24B C26B C27B C25B 0.00(6) . . . . ?
C24B C26B C27B C28B 179.3(12) . . . . ?
C23B N11B C24B C26B 0.00(9) . . . . ?
C23B C25B C27B C26B 0.00(3) . . . . ?
C23B C25B C27B C28B -179.3(11) . . . . ?
C26B C27B C28B C29B -17(2) . . . . ?
C25B C27B C28B C29B 161.9(16) . . . . ?
C28B C29B C30B C31B 14(3) . . . . ?
C28B C29B C30B C32B -169.0(17) . . . . ?
C30B C29B C28B C27B 177.1(15) . . . . ?
C30B C31B C33B N12B 0.00(7) . . . . ?
C30B C32B C34B N12B 0.00(7) . . . . ?
C31B C30B C32B C34B 0.00(8) . . . . ?
C31B C33B N12B C34B 0.00(3) . . . . ?
C32B C30B C31B C33B 0.00(9) . . . . ?
C32B C34B N12B C33B 0.00(3) . . . . ?

loop_
_exptl_oxdiff_crystal_face_indexfrac_h
_exptl_oxdiff_crystal_face_indexfrac_k
_exptl_oxdiff_crystal_face_indexfrac_l
_exptl_oxdiff_crystal_face_x
_exptl_oxdiff_crystal_face_y
_exptl_oxdiff_crystal_face_z
-4.6467 2.1675 8.7393 0.9106 0.0728 0.4067
-1.1530 6.0884 -9.3650 0.0790 -0.9932 0.0857
1.8391 4.1471 9.0189 0.0170 0.0001 0.9999
5.7678 -0.8821 -6.3109 -0.9933 -0.0788 -0.0840
5.7481 2.3337 1.7136 -0.7478 -0.0602 0.6611
0.8143 -3.9657 -10.4595 -0.4297 -0.0330 -0.9024
-1.8076 -4.6272 -8.0080 -0.0085 0.0885 -0.9960
-2.3385 0.2627 -13.3023 0.0473 -0.6111 -0.7901
2.0854 -3.1290 13.1793 -0.0703 0.8791 0.4714
0.1481 7.0792 -2.4990 0.0633 -0.7852 0.6160
2.2952 1.5725 12.1940 -0.0294 0.3873 0.9215
-0.4204 -6.9967 0.9255 -0.0573 0.7080 -0.7039
-6.2333 -1.1475 1.5872 0.9152 0.0732 -0.3963
4.0151 5.1928 -3.8627 -0.5645 -0.5948 0.5723
2.9060 2.2550 -12.9075 -0.6638 -0.7009 -0.2612
-2.3880 -1.3931 13.6999 0.6235 0.6586 0.4212
-4.4980 4.3651 4.8289 0.8455 -0.2981 0.4429
6.0263 -2.7172 -0.7174 -0.9425 0.3330 0.0273
2.0815 -6.4550 -2.3563 -0.4820 0.5620 -0.6722
